data_4508684
loop_
_publ_author_name
'Wang, Pingshan'
'Moorefield, Charles N.'
'Panzner, Matthew'
'Newkome, George R.'

_publ_section_title
;
 TerpyridineCuIIPolycarboxylate Crystal Reorganization to One- and
 Two-Dimensional Nanostructures:&#x2009; Crystal Disassembly and
 Reassembly
;
_journal_issue 7
_journal_name_full 'Crystal Growth &amp; Design'
_journal_page_first 1563
_journal_paper_doi 10.1021/cg060086t
_journal_volume 6
_journal_year 2006
_chemical_formula_moiety 'C37 H27 Cu2 N7 O5, 2(P F6), H2 O'
_chemical_formula_sum 'C37 H29 Cu2 F12 N7 O6 P2'
_chemical_formula_weight 1084.70
_chemical_name_systematic
; 
 ? 
;
_space_group_IT_number 1
_symmetry_cell_setting triclinic
_symmetry_space_group_name_Hall 'P 1'
_symmetry_space_group_name_H-M 'P 1'
_atom_sites_solution_hydrogens geom
_atom_sites_solution_primary direct
_atom_sites_solution_secondary difmap
_audit_creation_method SHELXL-97
_cell_angle_alpha 70.216(3)
_cell_angle_beta 75.354(3)
_cell_angle_gamma 81.848(3)
_cell_formula_units_Z 1
_cell_length_a 7.8264(13)
_cell_length_b 10.0763(16)
_cell_length_c 14.114(2)
_cell_measurement_reflns_used 2378
_cell_measurement_temperature 100(2)
_cell_measurement_theta_max 25.24
_cell_measurement_theta_min 2.70
_cell_volume 1011.4(3)
_computing_cell_refinement 'Bruker SMART'
_computing_data_collection 'Bruker SMART'
_computing_data_reduction 'Bruker SAINT'
_computing_molecular_graphics 'Bruker SHELXTL'
_computing_publication_material 'Bruker SHELXTL'
_computing_structure_refinement 'SHELXL-97 (Sheldrick, 1997)'
_computing_structure_solution 'SHELXS-97 (Sheldrick, 1990)'
_diffrn_ambient_temperature 100(2)
_diffrn_measured_fraction_theta_full 0.992
_diffrn_measured_fraction_theta_max 0.933
_diffrn_measurement_device_type 'CCD area detector'
_diffrn_measurement_method 'phi and omega scans'
_diffrn_radiation_monochromator graphite
_diffrn_radiation_source 'fine-focus sealed tube'
_diffrn_radiation_type MoK\a
_diffrn_radiation_wavelength 0.71073
_diffrn_reflns_av_R_equivalents 0.0216
_diffrn_reflns_av_sigmaI/netI 0.0770
_diffrn_reflns_limit_h_max 10
_diffrn_reflns_limit_h_min -10
_diffrn_reflns_limit_k_max 12
_diffrn_reflns_limit_k_min -13
_diffrn_reflns_limit_l_max 18
_diffrn_reflns_limit_l_min -18
_diffrn_reflns_number 9103
_diffrn_reflns_theta_full 26.30
_diffrn_reflns_theta_max 28.35
_diffrn_reflns_theta_min 1.57
_exptl_absorpt_coefficient_mu 1.243
_exptl_absorpt_correction_T_max 0.9071
_exptl_absorpt_correction_T_min 0.7222
_exptl_absorpt_correction_type multi-scan
_exptl_absorpt_process_details SADABS
_exptl_crystal_colour blue
_exptl_crystal_density_diffrn 1.774
_exptl_crystal_density_method 'not measured'
_exptl_crystal_description plate
_exptl_crystal_F_000 540
_exptl_crystal_size_max 0.28
_exptl_crystal_size_mid 0.18
_exptl_crystal_size_min 0.08
_refine_diff_density_max 0.951
_refine_diff_density_min -0.390
_refine_diff_density_rms 0.119
_refine_ls_abs_structure_details 'Flack H D (1983), Acta Cryst. A39, 876-881'
_refine_ls_abs_structure_Flack 0.205(14)
_refine_ls_extinction_method none
_refine_ls_goodness_of_fit_ref 1.050
_refine_ls_hydrogen_treatment constr
_refine_ls_matrix_type full
_refine_ls_number_parameters 596
_refine_ls_number_reflns 8143
_refine_ls_number_restraints 3
_refine_ls_restrained_S_all 1.050
_refine_ls_R_factor_all 0.0647
_refine_ls_R_factor_gt 0.0562
_refine_ls_shift/su_max 0.001
_refine_ls_shift/su_mean 0.000
_refine_ls_structure_factor_coef Fsqd
_refine_ls_weighting_details 'calc w=1/[\s^2^(Fo^2^)+(0.0666P)^2^+0.0000P] where P=(Fo^2^+2Fc^2^)/3'
_refine_ls_weighting_scheme calc
_refine_ls_wR_factor_gt 0.1278
_refine_ls_wR_factor_ref 0.1330
_reflns_number_gt 7221
_reflns_number_total 8143
_reflns_threshold_expression >2sigma(I)
_cod_data_source_file cg060086tsup1.cif
_cod_data_source_block mp
_cod_depositor_comments
;
The following automatic conversions were performed:

'_symmetry_cell_setting' value 'Triclinic' changed to 'triclinic'
according to /home/saulius/struct/CIF-dictionaries/cif_core.dic
dictionary named 'cif_core.dic' version 2.4.2 from 2011-04-26.

Automatic conversion script
Id: cif_fix_values 1891 2012-01-12 08:04:46Z andrius 
;
_cod_original_sg_symbol_H-M 'P1   '
_cod_database_code 4508684

loop_
_symmetry_equiv_pos_as_xyz
'x, y, z'

loop_
_atom_site_label
_atom_site_type_symbol
_atom_site_fract_x
_atom_site_fract_y
_atom_site_fract_z
_atom_site_U_iso_or_equiv
_atom_site_adp_type
_atom_site_occupancy
_atom_site_symmetry_multiplicity
_atom_site_calc_flag
_atom_site_refinement_flags
Cu1 Cu 1.18916(7) -0.09987(6) 0.14747(4) 0.01708(17) Uani 1 1 d .
Cu2 Cu 0.53070(7) 0.17555(6) 0.60071(4) 0.01800(17) Uani 1 1 d .
P1 P 0.5649(3) 0.4040(2) 0.14875(16) 0.0393(5) Uani 1 1 d .
P2 P 0.0853(2) 0.68843(17) 0.62659(12) 0.0235(4) Uani 1 1 d .
F1 F 0.7113(8) 0.4550(9) 0.0445(5) 0.102(2) Uani 1 1 d .
F2 F 0.4178(6) 0.4898(6) 0.0866(4) 0.0550(14) Uani 1 1 d .
F3 F 0.6045(11) 0.5428(7) 0.1667(7) 0.113(3) Uani 1 1 d .
F4 F 0.7112(8) 0.3215(5) 0.2084(5) 0.0710(16) Uani 1 1 d .
F5 F 0.5486(10) 0.2769(7) 0.1130(7) 0.112(3) Uani 1 1 d .
F6 F 0.4245(9) 0.3562(11) 0.2451(5) 0.140(4) Uani 1 1 d .
F7 F 0.1995(6) 0.7560(4) 0.5137(3) 0.0417(10) Uani 1 1 d .
F8 F -0.0886(5) 0.7695(4) 0.5930(3) 0.0401(10) Uani 1 1 d .
F9 F 0.1161(6) 0.8193(4) 0.6583(3) 0.0355(10) Uani 1 1 d .
F10 F 0.2596(6) 0.6057(5) 0.6631(4) 0.0449(12) Uani 1 1 d .
F11 F 0.0531(7) 0.5568(4) 0.5956(3) 0.0460(12) Uani 1 1 d .
F12 F -0.0290(5) 0.6162(4) 0.7401(3) 0.0338(9) Uani 1 1 d .
O1 O 1.1953(6) -0.0313(4) 0.2578(3) 0.0232(9) Uani 1 1 d .
O2 O 0.9038(6) -0.0399(5) 0.2793(4) 0.0320(11) Uani 1 1 d .
O3 O 1.1942(5) 0.1755(5) 0.6380(3) 0.0225(9) Uani 1 1 d .
O4 O 1.4837(6) -0.1638(5) 0.1197(3) 0.0300(10) Uani 1 1 d .
O5 O 0.4079(5) 0.1357(4) 0.5114(3) 0.0222(9) Uani 1 1 d .
O6 O 0.7181(7) 0.0018(6) 0.1321(4) 0.0522(14) Uani 1 1 d .
N1 N 1.1215(7) -0.2983(5) 0.2283(4) 0.0173(11) Uani 1 1 d .
N2 N 1.1227(7) -0.1524(6) 0.0434(4) 0.0185(12) Uani 1 1 d .
N3 N 1.2060(7) 0.0877(6) 0.0340(4) 0.0201(12) Uani 1 1 d .
N4 N 0.5182(7) -0.0161(6) 0.7109(4) 0.0200(12) Uani 1 1 d .
N5 N 0.5988(7) 0.2181(6) 0.7107(4) 0.0181(12) Uani 1 1 d .
N6 N 0.5495(7) 0.3879(6) 0.5345(4) 0.0242(12) Uani 1 1 d .
N7 N 0.7978(6) 0.1235(5) 0.5197(4) 0.0185(10) Uani 1 1 d .
C1 C 1.1190(8) -0.3639(6) 0.3274(4) 0.0232(13) Uani 1 1 d .
H1 H 1.1594 -0.3174 0.3653 0.028 Uiso 1 1 calc R
C2 C 1.0593(9) -0.4981(7) 0.3772(4) 0.0263(13) Uani 1 1 d .
H2 H 1.0596 -0.5439 0.4480 0.032 Uiso 1 1 calc R
C3 C 0.9991(9) -0.5644(7) 0.3219(5) 0.0312(15) Uani 1 1 d .
H3 H 0.9570 -0.6565 0.3545 0.037 Uiso 1 1 calc R
C4 C 1.0004(8) -0.4969(6) 0.2205(5) 0.0235(14) Uani 1 1 d .
H4 H 0.9580 -0.5407 0.1817 0.028 Uiso 1 1 calc R
C5 C 1.0636(8) -0.3651(6) 0.1751(4) 0.0173(13) Uani 1 1 d .
C6 C 1.0664(8) -0.2800(6) 0.0669(5) 0.0169(13) Uani 1 1 d .
C7 C 1.0146(9) -0.3191(7) -0.0064(5) 0.0226(14) Uani 1 1 d .
H7 H 0.9758 -0.4108 0.0094 0.027 Uiso 1 1 calc R
C8 C 1.0210(9) -0.2205(8) -0.1032(5) 0.0257(15) Uani 1 1 d .
H8 H 0.9887 -0.2454 -0.1553 0.031 Uiso 1 1 calc R
C9 C 1.0747(9) -0.0842(7) -0.1253(5) 0.0233(14) Uani 1 1 d .
H9 H 1.0782 -0.0160 -0.1914 0.028 Uiso 1 1 calc R
C10 C 1.1223(8) -0.0520(7) -0.0484(5) 0.0174(13) Uani 1 1 d .
C11 C 1.1713(8) 0.0866(7) -0.0542(5) 0.0197(13) Uani 1 1 d .
C12 C 1.1735(9) 0.2075(7) -0.1402(5) 0.0221(14) Uani 1 1 d .
H12 H 1.1497 0.2044 -0.2021 0.027 Uiso 1 1 calc R
C13 C 1.2119(9) 0.3320(7) -0.1313(6) 0.0288(16) Uani 1 1 d .
H13 H 1.2147 0.4166 -0.1880 0.035 Uiso 1 1 calc R
C14 C 1.2461(10) 0.3348(7) -0.0413(6) 0.0299(17) Uani 1 1 d .
H14 H 1.2724 0.4203 -0.0351 0.036 Uiso 1 1 calc R
C15 C 1.2413(9) 0.2102(7) 0.0401(5) 0.0262(15) Uani 1 1 d .
H15 H 1.2640 0.2116 0.1027 0.031 Uiso 1 1 calc R
C16 C 1.0344(7) -0.0134(6) 0.3026(4) 0.0200(11) Uani 1 1 d .
C17 C 1.0060(7) 0.0461(6) 0.3898(4) 0.0177(11) Uani 1 1 d .
C18 C 0.8342(8) 0.0751(6) 0.4398(4) 0.0171(12) Uani 1 1 d .
H18 H 0.7385 0.0594 0.4155 0.021 Uiso 1 1 calc R
C19 C 0.9338(7) 0.1413(6) 0.5535(4) 0.0159(11) Uani 1 1 d .
H19 H 0.9088 0.1717 0.6126 0.019 Uiso 1 1 calc R
C20 C 1.1096(7) 0.1185(6) 0.5085(4) 0.0163(11) Uani 1 1 d .
C21 C 1.1467(7) 0.0701(6) 0.4245(4) 0.0158(11) Uani 1 1 d .
H21 H 1.2656 0.0534 0.3912 0.019 Uiso 1 1 calc R
C22 C 1.2443(7) 0.1451(6) 0.5573(4) 0.0174(11) Uani 1 1 d .
C23 C 0.4758(9) -0.1345(7) 0.7028(6) 0.0241(15) Uani 1 1 d .
H23 H 0.4437 -0.1316 0.6415 0.029 Uiso 1 1 calc R
C24 C 0.4773(10) -0.2609(9) 0.7809(6) 0.0339(18) Uani 1 1 d .
H24 H 0.4419 -0.3433 0.7746 0.041 Uiso 1 1 calc R
C25 C 0.5303(10) -0.2677(9) 0.8685(6) 0.0362(19) Uani 1 1 d .
H25 H 0.5365 -0.3547 0.9223 0.043 Uiso 1 1 calc R
C26 C 0.5735(10) -0.1458(9) 0.8751(5) 0.0338(18) Uani 1 1 d .
H26 H 0.6085 -0.1471 0.9352 0.041 Uiso 1 1 calc R
C27 C 0.5674(8) -0.0209(7) 0.7967(5) 0.0224(15) Uani 1 1 d .
C28 C 0.6137(9) 0.1162(8) 0.7965(5) 0.0260(16) Uani 1 1 d .
C29 C 0.6688(10) 0.1459(9) 0.8732(6) 0.0340(18) Uani 1 1 d .
H29 H 0.6759 0.0741 0.9366 0.041 Uiso 1 1 calc R
C30 C 0.7117(10) 0.2780(9) 0.8561(6) 0.0345(18) Uani 1 1 d .
H30 H 0.7519 0.2988 0.9073 0.041 Uiso 1 1 calc R
C31 C 0.6980(10) 0.3833(9) 0.7654(6) 0.0351(19) Uani 1 1 d .
H31 H 0.7297 0.4761 0.7535 0.042 Uiso 1 1 calc R
C32 C 0.6372(9) 0.3520(8) 0.6914(5) 0.0243(15) Uani 1 1 d .
C33 C 0.6157(8) 0.4479(7) 0.5890(6) 0.0266(15) Uani 1 1 d .
C34 C 0.6566(9) 0.5877(7) 0.5498(6) 0.0317(16) Uani 1 1 d .
H34 H 0.7031 0.6283 0.5889 0.038 Uiso 1 1 calc R
C35 C 0.6290(10) 0.6700(7) 0.4513(6) 0.0361(17) Uani 1 1 d .
H35 H 0.6571 0.7662 0.4226 0.043 Uiso 1 1 calc R
C36 C 0.5600(10) 0.6065(7) 0.3980(6) 0.0381(17) Uani 1 1 d .
H36 H 0.5367 0.6590 0.3321 0.046 Uiso 1 1 calc R
C37 C 0.5250(8) 0.4649(7) 0.4417(5) 0.0308(15) Uani 1 1 d .
H37 H 0.4815 0.4211 0.4032 0.037 Uiso 1 1 calc R

loop_
_atom_site_aniso_label
_atom_site_aniso_U_11
_atom_site_aniso_U_22
_atom_site_aniso_U_33
_atom_site_aniso_U_23
_atom_site_aniso_U_13
_atom_site_aniso_U_12
Cu1 0.0245(4) 0.0196(4) 0.0115(3) -0.0075(3) -0.0058(3) -0.0052(3)
Cu2 0.0188(4) 0.0263(4) 0.0132(3) -0.0095(3) -0.0042(3) -0.0059(3)
P1 0.0438(12) 0.0393(11) 0.0412(11) -0.0154(9) -0.0164(9) -0.0042(9)
P2 0.0303(9) 0.0255(8) 0.0181(7) -0.0098(6) -0.0063(6) -0.0033(7)
F1 0.045(4) 0.154(7) 0.095(5) -0.024(5) -0.003(3) -0.030(4)
F2 0.043(3) 0.079(4) 0.040(3) -0.012(2) -0.015(2) 0.000(2)
F3 0.152(7) 0.063(4) 0.181(8) -0.069(5) -0.117(6) 0.038(4)
F4 0.078(4) 0.048(3) 0.096(4) 0.000(3) -0.061(3) -0.013(3)
F5 0.124(6) 0.064(4) 0.203(8) -0.064(5) -0.113(6) 0.017(4)
F6 0.070(4) 0.255(10) 0.041(3) 0.017(5) -0.011(3) -0.002(5)
F7 0.058(3) 0.040(2) 0.0157(18) -0.0008(16) -0.0010(18) -0.001(2)
F8 0.043(2) 0.032(2) 0.056(3) -0.016(2) -0.027(2) -0.0019(18)
F9 0.066(3) 0.028(2) 0.0195(18) -0.0052(16) -0.0134(18) -0.0230(19)
F10 0.035(2) 0.051(3) 0.039(2) 0.004(2) -0.0146(19) -0.004(2)
F11 0.078(3) 0.035(2) 0.038(2) -0.024(2) -0.020(2) 0.000(2)
F12 0.044(2) 0.028(2) 0.0287(19) -0.0122(16) 0.0047(17) -0.0151(17)
O1 0.034(3) 0.024(2) 0.0172(19) -0.0123(17) -0.0077(18) -0.0036(18)
O2 0.032(3) 0.043(3) 0.038(3) -0.028(2) -0.016(2) -0.003(2)
O3 0.019(2) 0.037(3) 0.018(2) -0.0165(19) -0.0054(16) -0.0016(18)
O4 0.028(2) 0.044(3) 0.022(2) -0.010(2) -0.0093(18) -0.006(2)
O5 0.021(2) 0.030(2) 0.022(2) -0.0147(18) -0.0062(17) -0.0019(17)
O6 0.053(3) 0.071(4) 0.046(3) -0.025(3) -0.019(3) -0.016(3)
N1 0.023(3) 0.015(3) 0.016(2) -0.003(2) -0.007(2) -0.006(2)
N2 0.027(3) 0.019(3) 0.011(2) -0.003(2) -0.009(2) 0.000(2)
N3 0.022(3) 0.022(3) 0.019(3) -0.010(2) -0.006(2) 0.001(2)
N4 0.019(3) 0.023(3) 0.018(3) -0.008(2) 0.001(2) -0.007(2)
N5 0.012(3) 0.030(3) 0.020(3) -0.019(2) -0.002(2) -0.002(2)
N6 0.028(3) 0.025(3) 0.024(3) -0.013(2) -0.009(2) 0.001(2)
N7 0.023(3) 0.018(2) 0.018(2) -0.0074(19) -0.005(2) -0.0060(19)
C1 0.035(4) 0.024(3) 0.012(3) -0.007(2) -0.006(2) -0.001(3)
C2 0.036(4) 0.027(3) 0.013(3) -0.003(2) -0.005(2) -0.005(3)
C3 0.040(4) 0.021(3) 0.031(3) -0.008(3) -0.003(3) -0.006(3)
C4 0.028(4) 0.020(3) 0.025(3) -0.010(3) -0.006(3) -0.004(3)
C5 0.019(3) 0.020(3) 0.014(3) -0.007(2) -0.004(2) 0.001(2)
C6 0.018(3) 0.020(3) 0.019(3) -0.013(3) -0.006(2) -0.002(2)
C7 0.030(4) 0.023(3) 0.022(3) -0.014(3) -0.007(3) -0.004(3)
C8 0.021(4) 0.040(4) 0.023(3) -0.018(3) -0.007(3) 0.000(3)
C9 0.027(4) 0.028(3) 0.017(3) -0.008(3) -0.008(3) 0.000(3)
C10 0.015(3) 0.026(3) 0.014(3) -0.010(3) -0.005(2) 0.000(2)
C11 0.021(3) 0.022(3) 0.015(3) -0.005(3) -0.003(2) -0.003(2)
C12 0.027(3) 0.022(3) 0.016(3) -0.005(2) -0.006(2) 0.001(3)
C13 0.028(4) 0.023(4) 0.028(4) 0.000(3) -0.005(3) 0.000(3)
C14 0.033(4) 0.015(3) 0.042(4) -0.009(3) -0.010(3) 0.001(3)
C15 0.023(3) 0.032(4) 0.024(3) -0.008(3) -0.002(3) -0.009(3)
C16 0.021(3) 0.024(3) 0.018(3) -0.006(2) -0.009(2) -0.001(2)
C17 0.024(3) 0.018(3) 0.015(2) -0.005(2) -0.009(2) -0.004(2)
C18 0.023(3) 0.019(3) 0.012(2) -0.002(2) -0.008(2) -0.006(2)
C19 0.010(3) 0.021(3) 0.018(3) -0.005(2) -0.005(2) -0.003(2)
C20 0.024(3) 0.015(3) 0.013(2) -0.005(2) -0.007(2) -0.003(2)
C21 0.016(3) 0.016(3) 0.016(2) -0.004(2) -0.005(2) -0.004(2)
C22 0.023(3) 0.017(3) 0.014(2) -0.004(2) -0.006(2) -0.003(2)
C23 0.024(3) 0.021(4) 0.033(4) -0.015(3) -0.009(3) 0.001(3)
C24 0.027(4) 0.038(4) 0.036(4) -0.013(4) 0.000(3) -0.006(3)
C25 0.033(4) 0.030(4) 0.036(4) 0.003(3) -0.008(3) -0.006(3)
C26 0.031(4) 0.050(5) 0.017(3) -0.006(3) -0.008(3) 0.000(3)
C27 0.014(3) 0.037(4) 0.018(3) -0.011(3) -0.006(2) 0.004(3)
C28 0.019(3) 0.039(4) 0.021(3) -0.013(3) -0.006(3) 0.003(3)
C29 0.029(4) 0.055(5) 0.025(4) -0.019(4) -0.011(3) 0.001(3)
C30 0.028(4) 0.058(5) 0.034(4) -0.033(4) -0.008(3) -0.003(3)
C31 0.027(4) 0.052(5) 0.044(5) -0.038(4) -0.009(3) -0.001(3)
C32 0.019(3) 0.037(4) 0.021(3) -0.016(3) -0.001(3) -0.004(3)
C33 0.014(3) 0.035(4) 0.038(4) -0.024(3) -0.001(3) 0.000(3)
C34 0.024(4) 0.032(4) 0.044(4) -0.022(3) -0.001(3) -0.003(3)
C35 0.042(4) 0.021(3) 0.045(4) -0.015(3) -0.006(3) 0.004(3)
C36 0.039(4) 0.029(4) 0.040(4) -0.003(3) -0.011(3) 0.000(3)
C37 0.026(3) 0.031(4) 0.038(4) -0.012(3) -0.011(3) -0.003(3)

loop_
_atom_type_symbol
_atom_type_description
_atom_type_scat_dispersion_real
_atom_type_scat_dispersion_imag
_atom_type_scat_source
C C 0.0033 0.0016 'International Tables Vol C Tables 4.2.6.8 and 6.1.1.4'
H H 0.0000 0.0000 'International Tables Vol C Tables 4.2.6.8 and 6.1.1.4'
N N 0.0061 0.0033 'International Tables Vol C Tables 4.2.6.8 and 6.1.1.4'
O O 0.0106 0.0060 'International Tables Vol C Tables 4.2.6.8 and 6.1.1.4'
Cu Cu 0.3201 1.2651 'International Tables Vol C Tables 4.2.6.8 and 6.1.1.4'
P P 0.1023 0.0942 'International Tables Vol C Tables 4.2.6.8 and 6.1.1.4'
F F 0.0171 0.0103 'International Tables Vol C Tables 4.2.6.8 and 6.1.1.4'

loop_
_geom_angle_atom_site_label_1
_geom_angle_atom_site_label_2
_geom_angle_atom_site_label_3
_geom_angle
_geom_angle_site_symmetry_1
_geom_angle_site_symmetry_3
O1 Cu1 N2 165.9(2) . .
O1 Cu1 N1 100.14(19) . .
N2 Cu1 N1 79.8(2) . .
O1 Cu1 N3 97.4(2) . .
N2 Cu1 N3 80.5(2) . .
N1 Cu1 N3 159.3(2) . .
O1 Cu1 O4 93.32(17) . .
N2 Cu1 O4 100.8(2) . .
N1 Cu1 O4 93.14(18) . .
N3 Cu1 O4 96.61(18) . .
O5 Cu2 N5 166.52(18) . .
O5 Cu2 N4 98.2(2) . .
N5 Cu2 N4 78.8(2) . .
O5 Cu2 N6 100.7(2) . .
N5 Cu2 N6 80.8(2) . .
N4 Cu2 N6 159.2(2) . .
O5 Cu2 N7 95.61(17) . .
N5 Cu2 N7 97.66(19) . .
N4 Cu2 N7 92.75(19) . .
N6 Cu2 N7 94.11(19) . .
F6 P1 F5 93.3(6) . .
F6 P1 F4 90.5(4) . .
F5 P1 F4 92.3(3) . .
F6 P1 F3 96.5(6) . .
F5 P1 F3 170.2(5) . .
F4 P1 F3 88.5(3) . .
F6 P1 F1 178.6(4) . .
F5 P1 F1 86.0(5) . .
F4 P1 F1 90.6(4) . .
F3 P1 F1 84.2(5) . .
F6 P1 F2 90.2(3) . .
F5 P1 F2 88.1(3) . .
F4 P1 F2 179.1(3) . .
F3 P1 F2 91.0(3) . .
F1 P1 F2 88.6(3) . .
F8 P2 F7 90.9(2) . .
F8 P2 F9 89.1(2) . .
F7 P2 F9 90.3(2) . .
F8 P2 F11 90.7(2) . .
F7 P2 F11 90.1(2) . .
F9 P2 F11 179.5(3) . .
F8 P2 F10 178.8(3) . .
F7 P2 F10 90.2(2) . .
F9 P2 F10 90.5(3) . .
F11 P2 F10 89.6(3) . .
F8 P2 F12 89.6(2) . .
F7 P2 F12 178.5(2) . .
F9 P2 F12 91.1(2) . .
F11 P2 F12 88.5(2) . .
F10 P2 F12 89.2(2) . .
C16 O1 Cu1 106.1(3) . .
C22 O5 Cu2 103.0(3) 1_455 .
C1 N1 C5 118.7(5) . .
C1 N1 Cu1 126.6(4) . .
C5 N1 Cu1 114.5(4) . .
C6 N2 C10 123.0(6) . .
C6 N2 Cu1 119.4(4) . .
C10 N2 Cu1 117.5(4) . .
C15 N3 C11 118.5(6) . .
C15 N3 Cu1 126.6(5) . .
C11 N3 Cu1 114.9(5) . .
C23 N4 C27 119.1(6) . .
C23 N4 Cu2 126.0(5) . .
C27 N4 Cu2 114.7(5) . .
C28 N5 C32 123.2(6) . .
C28 N5 Cu2 119.8(5) . .
C32 N5 Cu2 116.9(5) . .
C37 N6 C33 119.1(6) . .
C37 N6 Cu2 126.9(5) . .
C33 N6 Cu2 113.4(5) . .
C19 N7 C18 117.2(5) . .
C19 N7 Cu2 117.6(4) . .
C18 N7 Cu2 125.3(4) . .
N1 C1 C2 121.8(6) . .
C3 C2 C1 118.8(6) . .
C4 C3 C2 119.5(6) . .
C3 C4 C5 119.1(6) . .
N1 C5 C4 122.1(6) . .
N1 C5 C6 113.8(5) . .
C4 C5 C6 124.0(6) . .
N2 C6 C7 120.3(6) . .
N2 C6 C5 112.4(5) . .
C7 C6 C5 127.3(6) . .
C8 C7 C6 118.1(6) . .
C7 C8 C9 120.6(6) . .
C10 C9 C8 118.2(6) . .
N2 C10 C9 119.6(6) . .
N2 C10 C11 114.0(5) . .
C9 C10 C11 126.3(6) . .
N3 C11 C12 122.7(6) . .
N3 C11 C10 113.1(6) . .
C12 C11 C10 124.1(6) . .
C13 C12 C11 117.1(6) . .
C14 C13 C12 120.7(6) . .
C13 C14 C15 118.4(7) . .
N3 C15 C14 122.6(7) . .
O2 C16 O1 125.5(5) . .
O2 C16 C17 118.8(5) . .
O1 C16 C17 115.7(5) . .
C18 C17 C21 118.6(5) . .
C18 C17 C16 119.4(5) . .
C21 C17 C16 121.9(5) . .
N7 C18 C17 123.1(5) . .
N7 C19 C20 124.5(5) . .
C21 C20 C19 118.0(5) . .
C21 C20 C22 125.3(5) . .
C19 C20 C22 116.7(5) . .
C20 C21 C17 118.5(5) . .
O3 C22 O5 123.6(5) . 1_655
O3 C22 C20 119.1(5) . .
O5 C22 C20 117.3(5) 1_655 .
N4 C23 C24 121.6(7) . .
C23 C24 C25 119.8(8) . .
C26 C25 C24 117.6(7) . .
C25 C26 C27 121.1(7) . .
N4 C27 C26 120.7(7) . .
N4 C27 C28 114.4(6) . .
C26 C27 C28 125.0(7) . .
N5 C28 C29 119.7(7) . .
N5 C28 C27 112.1(6) . .
C29 C28 C27 128.2(7) . .
C30 C29 C28 118.9(7) . .
C29 C30 C31 120.9(7) . .
C30 C31 C32 119.0(7) . .
N5 C32 C31 118.2(7) . .
N5 C32 C33 114.0(6) . .
C31 C32 C33 127.7(7) . .
N6 C33 C34 121.2(7) . .
N6 C33 C32 114.3(6) . .
C34 C33 C32 124.5(7) . .
C33 C34 C35 119.6(7) . .
C36 C35 C34 118.0(7) . .
C35 C36 C37 119.1(7) . .
N6 C37 C36 123.0(7) . .

loop_
_geom_bond_atom_site_label_1
_geom_bond_atom_site_label_2
_geom_bond_distance
_geom_bond_site_symmetry_2
Cu1 O1 1.919(4) .
Cu1 N2 1.923(5) .
Cu1 N1 2.007(5) .
Cu1 N3 2.017(5) .
Cu1 O4 2.275(4) .
Cu2 O5 1.933(4) .
Cu2 N5 1.952(5) .
Cu2 N4 2.025(5) .
Cu2 N6 2.034(6) .
Cu2 N7 2.199(5) .
P1 F6 1.496(6) .
P1 F5 1.558(6) .
P1 F4 1.566(5) .
P1 F3 1.587(7) .
P1 F1 1.595(6) .
P1 F2 1.599(5) .
P2 F8 1.579(4) .
P2 F7 1.587(4) .
P2 F9 1.594(4) .
P2 F11 1.599(4) .
P2 F10 1.601(5) .
P2 F12 1.603(4) .
O1 C16 1.276(7) .
O2 C16 1.237(7) .
O3 C22 1.234(6) .
O5 C22 1.286(7) 1_455
N1 C1 1.326(7) .
N1 C5 1.350(8) .
N2 C6 1.325(8) .
N2 C10 1.347(8) .
N3 C15 1.336(8) .
N3 C11 1.343(8) .
N4 C23 1.331(8) .
N4 C27 1.344(9) .
N5 C28 1.315(8) .
N5 C32 1.345(9) .
N6 C37 1.323(8) .
N6 C33 1.354(9) .
N7 C19 1.327(7) .
N7 C18 1.328(7) .
C1 C2 1.383(8) .
C2 C3 1.380(9) .
C3 C4 1.359(9) .
C4 C5 1.367(8) .
C5 C6 1.473(8) .
C6 C7 1.387(9) .
C7 C8 1.385(9) .
C8 C9 1.403(9) .
C9 C10 1.378(9) .
C10 C11 1.470(9) .
C11 C12 1.397(9) .
C12 C13 1.383(10) .
C13 C14 1.372(11) .
C14 C15 1.383(9) .
C16 C17 1.499(7) .
C17 C18 1.392(8) .
C17 C21 1.393(7) .
C19 C20 1.384(7) .
C20 C21 1.380(7) .
C20 C22 1.493(7) .
C22 O5 1.286(7) 1_655
C23 C24 1.375(10) .
C24 C25 1.377(12) .
C25 C26 1.358(11) .
C26 C27 1.370(10) .
C27 C28 1.476(10) .
C28 C29 1.392(10) .
C29 C30 1.346(11) .
C30 C31 1.376(11) .
C31 C32 1.391(10) .
C32 C33 1.478(10) .
C33 C34 1.380(10) .
C34 C35 1.410(10) .
C35 C36 1.377(10) .
C36 C37 1.386(10) .
